data_4324716
loop_
_publ_author_name
'Fubin Han'
'Qiaoqiao Teng'
'Yong Zhang'
'Yaorong Wang'
'Qi Shen'

_publ_contact_author_email qshen@suda.edu.cn
_publ_contact_author_fax 86-512-65880305
_publ_contact_author_name 'Dr. Qi Shen'
_publ_contact_author_phone 86-512-65880306
_publ_section_title
;
 Influence of Schiff Base and Lanthanide Metals on the Synthesis,
 Stability, and Reactivity of Monoamido Lanthanide Complexes Bearing Two
 Schiff Bases
;
_journal_name_full 'Inorganic Chemistry'
_journal_page_first 2634
_journal_page_last 2643
_journal_paper_doi 10.1021/ic102529d
_journal_volume 50
_journal_year 2011
_chemical_absolute_configuration ad
_chemical_formula_sum 'C60 H94 N3 O2 Si2 Yb'
_chemical_formula_weight 1118.60
_chemical_name_systematic
; 
 ? 
;
_space_group_IT_number 96
_symmetry_cell_setting tetragonal
_symmetry_Int_Tables_number 96
_symmetry_space_group_name_Hall 'P 4nw 2abw'
_symmetry_space_group_name_H-M 'P 43 21 2'
_atom_sites_solution_hydrogens geom
_atom_sites_solution_primary direct
_atom_sites_solution_secondary difmap
_audit_creation_method SHELXL-97
_cell_angle_alpha 90.00
_cell_angle_beta 90.00
_cell_angle_gamma 90.00
_cell_formula_units_Z 4
_cell_length_a 12.8009(11)
_cell_length_b 12.8009(11)
_cell_length_c 37.601(4)
_cell_measurement_reflns_used 12564
_cell_measurement_temperature 223(2)
_cell_measurement_theta_max 27.5
_cell_measurement_theta_min 3.1
_cell_volume 6161.4(10)
_computing_cell_refinement CrystalClear
_computing_data_collection CrystalClear
_computing_data_reduction CrystalStructure
_computing_structure_refinement 'SHELXL-97 (Sheldrick, 1997)'
_computing_structure_solution 'SHELXS-97 (Sheldrick, 1990)'
_diffrn_ambient_temperature 223(2)
_diffrn_detector_area_resol_mean 14.63
_diffrn_measured_fraction_theta_full 0.965
_diffrn_measured_fraction_theta_max 0.965
_diffrn_measurement_device_type 'Rigaku Saturn'
_diffrn_measurement_method \w
_diffrn_radiation_monochromator graphite
_diffrn_radiation_source 'fine-focus sealed tube'
_diffrn_radiation_type MoK\a
_diffrn_radiation_wavelength 0.71075
_diffrn_reflns_av_R_equivalents 0.0586
_diffrn_reflns_av_sigmaI/netI 0.0808
_diffrn_reflns_limit_h_max 10
_diffrn_reflns_limit_h_min -15
_diffrn_reflns_limit_k_max 15
_diffrn_reflns_limit_k_min -11
_diffrn_reflns_limit_l_max 30
_diffrn_reflns_limit_l_min -45
_diffrn_reflns_number 14071
_diffrn_reflns_theta_full 25.50
_diffrn_reflns_theta_max 25.50
_diffrn_reflns_theta_min 3.12
_exptl_absorpt_coefficient_mu 1.597
_exptl_absorpt_correction_T_max 0.540
_exptl_absorpt_correction_T_min 0.322
_exptl_absorpt_correction_type multi-scan
_exptl_absorpt_process_details 'Jacobson, R. (1998) Private communication'
_exptl_crystal_colour yellow
_exptl_crystal_density_diffrn 1.206
_exptl_crystal_description block
_exptl_crystal_F_000 2356
_exptl_crystal_size_max 0.80
_exptl_crystal_size_mid 0.40
_exptl_crystal_size_min 0.40
_refine_diff_density_max 0.805
_refine_diff_density_min -0.980
_refine_diff_density_rms 0.098
_refine_ls_abs_structure_details 'Flack H D (1983), Acta Cryst. A39, 876-881'
_refine_ls_abs_structure_Flack 0.05(2)
_refine_ls_extinction_method none
_refine_ls_goodness_of_fit_ref 1.113
_refine_ls_hydrogen_treatment constr
_refine_ls_matrix_type full
_refine_ls_number_parameters 280
_refine_ls_number_reflns 5475
_refine_ls_number_restraints 0
_refine_ls_restrained_S_all 1.113
_refine_ls_R_factor_all 0.0737
_refine_ls_R_factor_gt 0.0659
_refine_ls_shift/su_max 0.000
_refine_ls_shift/su_mean 0.000
_refine_ls_structure_factor_coef Fsqd
_refine_ls_weighting_details 'calc w=1/[\s^2^(Fo^2^)+(0.0510P)^2^+13.5492P] where P=(Fo^2^+2Fc^2^)/3'
_refine_ls_weighting_scheme calc
_refine_ls_wR_factor_gt 0.1437
_refine_ls_wR_factor_ref 0.1489
_reflns_number_gt 4979
_reflns_number_total 5475
_reflns_threshold_expression >2sigma(I)
_cod_data_source_file ic102529d_si_001_05.cif
_cod_data_source_block complex5
_cod_database_code 4324716

loop_
_symmetry_equiv_pos_as_xyz
'x, y, z'
'-y+1/2, x+1/2, z+3/4'
'-x, -y, z+1/2'
'y+1/2, -x+1/2, z+1/4'
'-x+1/2, y+1/2, -z+3/4'
'y, x, -z'
'x+1/2, -y+1/2, -z+1/4'
'-y, -x, -z+1/2'

loop_
_atom_site_label
_atom_site_type_symbol
_atom_site_fract_x
_atom_site_fract_y
_atom_site_fract_z
_atom_site_U_iso_or_equiv
_atom_site_adp_type
_atom_site_occupancy
_atom_site_symmetry_multiplicity
_atom_site_calc_flag
_atom_site_refinement_flags
Yb1 Yb 0.22383(3) 0.22383(3) 0.0000 0.03863(16) Uani 1 2 d S
Si1 Si 0.4338(3) 0.3587(3) 0.03505(13) 0.0829(13) Uani 1 1 d .
O1 O 0.2986(4) 0.0903(4) 0.02087(16) 0.0429(15) Uani 1 1 d .
N1 N 0.1198(5) 0.1851(6) 0.0519(2) 0.0411(17) Uani 1 1 d .
N2 N 0.3447(6) 0.3447(6) 0.0000 0.062(3) Uani 1 2 d S
C1 C 0.3040(6) 0.0287(6) 0.0499(2) 0.0359(19) Uani 1 1 d .
C2 C 0.3853(7) -0.0424(7) 0.0558(3) 0.044(2) Uani 1 1 d .
C3 C 0.3783(8) -0.1070(7) 0.0854(3) 0.051(3) Uani 1 1 d .
H3 H 0.4312 -0.1571 0.0884 0.062 Uiso 1 1 calc R
C4 C 0.2998(7) -0.1040(6) 0.1110(3) 0.047(2) Uani 1 1 d .
C5 C 0.2224(8) -0.0289(6) 0.1053(3) 0.051(2) Uani 1 1 d .
H5 H 0.1688 -0.0217 0.1222 0.061 Uiso 1 1 calc R
C6 C 0.2221(8) 0.0359(7) 0.0755(2) 0.0413(19) Uani 1 1 d .
C7 C 0.1387(6) 0.1097(6) 0.0735(3) 0.040(2) Uani 1 1 d .
H7 H 0.0880 0.1015 0.0913 0.048 Uiso 1 1 calc R
C8 C 0.0228(7) 0.2413(7) 0.0608(2) 0.042(2) Uani 1 1 d .
C9 C -0.0726(7) 0.1973(7) 0.0497(3) 0.052(3) Uani 1 1 d .
C10 C -0.1661(8) 0.2455(9) 0.0616(3) 0.070(3) Uani 1 1 d .
H10 H -0.2311 0.2175 0.0549 0.084 Uiso 1 1 calc R
C11 C -0.1626(9) 0.3337(10) 0.0831(3) 0.072(3) Uani 1 1 d .
H11 H -0.2244 0.3654 0.0912 0.087 Uiso 1 1 calc R
C12 C -0.0675(8) 0.3732(9) 0.0923(3) 0.064(3) Uani 1 1 d .
H12 H -0.0657 0.4332 0.1067 0.077 Uiso 1 1 calc R
C13 C 0.0284(8) 0.3290(8) 0.0814(3) 0.052(2) Uani 1 1 d .
C14 C -0.0797(8) 0.1031(8) 0.0259(3) 0.065(3) Uani 1 1 d .
H14 H -0.0089 0.0878 0.0166 0.078 Uiso 1 1 calc R
C15 C -0.1183(11) 0.0051(10) 0.0477(4) 0.088(4) Uani 1 1 d .
H15A H -0.0618 -0.0204 0.0626 0.131 Uiso 1 1 calc R
H15B H -0.1398 -0.0496 0.0314 0.131 Uiso 1 1 calc R
H15C H -0.1770 0.0250 0.0626 0.131 Uiso 1 1 calc R
C16 C -0.1536(8) 0.1188(9) -0.0060(4) 0.073(4) Uani 1 1 d .
H16A H -0.2254 0.1202 0.0023 0.110 Uiso 1 1 calc R
H16B H -0.1447 0.0618 -0.0228 0.110 Uiso 1 1 calc R
H16C H -0.1374 0.1844 -0.0177 0.110 Uiso 1 1 calc R
C17 C 0.1302(14) 0.3799(13) 0.0900(6) 0.128(4) Uani 1 1 d .
H17 H 0.1844 0.3453 0.0753 0.154 Uiso 1 1 calc R
C18 C 0.1570(13) 0.3609(12) 0.1273(5) 0.128(4) Uani 1 1 d .
H18A H 0.2294 0.3796 0.1313 0.192 Uiso 1 1 calc R
H18B H 0.1468 0.2876 0.1328 0.192 Uiso 1 1 calc R
H18C H 0.1124 0.4030 0.1424 0.192 Uiso 1 1 calc R
C19 C 0.1356(14) 0.4917(12) 0.0824(5) 0.128(4) Uani 1 1 d .
H19A H 0.0820 0.5101 0.0653 0.192 Uiso 1 1 calc R
H19B H 0.2038 0.5085 0.0727 0.192 Uiso 1 1 calc R
H19C H 0.1248 0.5308 0.1042 0.192 Uiso 1 1 calc R
C20 C 0.4805(11) -0.0592(13) 0.0294(4) 0.100(2) Uani 1 1 d .
C21 C 0.5660(10) -0.1217(13) 0.0443(4) 0.100(2) Uani 1 1 d .
H21A H 0.6276 -0.1139 0.0295 0.150 Uiso 1 1 calc R
H21B H 0.5455 -0.1947 0.0449 0.150 Uiso 1 1 calc R
H21C H 0.5813 -0.0980 0.0682 0.150 Uiso 1 1 calc R
C22 C 0.5289(10) 0.0430(12) 0.0203(4) 0.100(2) Uani 1 1 d .
H22A H 0.5421 0.0821 0.0420 0.150 Uiso 1 1 calc R
H22B H 0.4820 0.0823 0.0052 0.150 Uiso 1 1 calc R
H22C H 0.5943 0.0312 0.0079 0.150 Uiso 1 1 calc R
C23 C 0.4356(9) -0.1057(12) -0.0047(4) 0.100(2) Uani 1 1 d .
H23A H 0.4706 -0.0752 -0.0251 0.150 Uiso 1 1 calc R
H23B H 0.3614 -0.0908 -0.0060 0.150 Uiso 1 1 calc R
H23C H 0.4463 -0.1808 -0.0048 0.150 Uiso 1 1 calc R
C24 C 0.2953(8) -0.1820(7) 0.1427(4) 0.065(3) Uani 1 1 d .
C25 C 0.4014(12) -0.1884(13) 0.1612(4) 0.118(7) Uani 1 1 d .
H25A H 0.4202 -0.1201 0.1703 0.177 Uiso 1 1 calc R
H25B H 0.4539 -0.2115 0.1443 0.177 Uiso 1 1 calc R
H25C H 0.3974 -0.2379 0.1807 0.177 Uiso 1 1 calc R
C26 C 0.2667(15) -0.2876(7) 0.1278(4) 0.126(6) Uani 1 1 d .
H26A H 0.2733 -0.3400 0.1463 0.189 Uiso 1 1 calc R
H26B H 0.3131 -0.3047 0.1083 0.189 Uiso 1 1 calc R
H26C H 0.1952 -0.2861 0.1193 0.189 Uiso 1 1 calc R
C27 C 0.2179(13) -0.1523(11) 0.1700(4) 0.113(6) Uani 1 1 d .
H27A H 0.1480 -0.1659 0.1612 0.170 Uiso 1 1 calc R
H27B H 0.2250 -0.0785 0.1754 0.170 Uiso 1 1 calc R
H27C H 0.2299 -0.1928 0.1914 0.170 Uiso 1 1 calc R
C28 C 0.3990(11) 0.2699(14) 0.0723(5) 0.125(4) Uani 1 1 d .
H28A H 0.3236 0.2672 0.0748 0.188 Uiso 1 1 calc R
H28B H 0.4296 0.2959 0.0942 0.188 Uiso 1 1 calc R
H28C H 0.4256 0.2005 0.0674 0.188 Uiso 1 1 calc R
C29 C 0.4456(11) 0.4929(11) 0.0530(5) 0.125(4) Uani 1 1 d .
H29A H 0.4728 0.5389 0.0347 0.188 Uiso 1 1 calc R
H29B H 0.4929 0.4927 0.0732 0.188 Uiso 1 1 calc R
H29C H 0.3774 0.5175 0.0605 0.188 Uiso 1 1 calc R
C30 C 0.5725(11) 0.3268(13) 0.0220(5) 0.125(4) Uani 1 1 d .
H30A H 0.5722 0.2736 0.0037 0.188 Uiso 1 1 calc R
H30B H 0.6101 0.3011 0.0426 0.188 Uiso 1 1 calc R
H30C H 0.6065 0.3892 0.0131 0.188 Uiso 1 1 calc R

loop_
_atom_site_aniso_label
_atom_site_aniso_U_11
_atom_site_aniso_U_22
_atom_site_aniso_U_33
_atom_site_aniso_U_23
_atom_site_aniso_U_13
_atom_site_aniso_U_12
Yb1 0.03557(18) 0.03557(18) 0.0448(3) 0.00342(19) -0.00342(19) 0.0039(2)
Si1 0.062(2) 0.061(2) 0.126(4) 0.003(2) -0.034(2) -0.0116(15)
O1 0.039(3) 0.048(3) 0.042(4) -0.004(3) -0.005(3) 0.004(2)
N1 0.036(4) 0.046(4) 0.041(4) -0.004(3) -0.003(3) 0.008(3)
N2 0.056(4) 0.056(4) 0.074(8) 0.017(5) -0.017(5) 0.009(5)
C1 0.042(5) 0.026(4) 0.040(5) 0.002(4) 0.000(4) 0.001(3)
C2 0.041(5) 0.038(5) 0.052(6) -0.001(4) -0.010(4) 0.011(4)
C3 0.061(6) 0.033(5) 0.060(7) 0.007(4) -0.013(5) 0.004(4)
C4 0.053(6) 0.031(4) 0.057(6) 0.009(4) -0.007(5) -0.005(4)
C5 0.051(5) 0.039(5) 0.063(6) 0.013(4) 0.011(5) 0.001(5)
C6 0.044(5) 0.045(5) 0.035(5) 0.001(4) 0.001(5) 0.004(5)
C7 0.036(5) 0.035(5) 0.049(5) 0.004(4) 0.000(4) 0.002(4)
C8 0.039(5) 0.041(5) 0.046(5) 0.007(4) 0.006(4) 0.009(4)
C9 0.045(5) 0.057(6) 0.053(6) -0.003(5) 0.007(4) 0.012(4)
C10 0.041(5) 0.088(9) 0.081(8) -0.005(6) 0.010(5) 0.017(5)
C11 0.055(7) 0.104(9) 0.058(8) -0.020(6) 0.000(5) 0.020(7)
C12 0.056(7) 0.070(7) 0.066(7) -0.021(6) -0.005(6) 0.031(5)
C13 0.062(6) 0.043(5) 0.050(6) -0.014(5) 0.006(5) 0.006(5)
C14 0.047(6) 0.055(6) 0.092(9) -0.024(6) 0.011(6) -0.002(5)
C15 0.089(9) 0.073(9) 0.100(12) 0.007(8) -0.001(8) 0.002(7)
C16 0.050(6) 0.079(7) 0.090(10) -0.003(7) 0.001(6) -0.009(5)
C17 0.116(7) 0.107(7) 0.161(13) 0.009(8) -0.054(8) -0.016(6)
C18 0.116(7) 0.107(7) 0.161(13) 0.009(8) -0.054(8) -0.016(6)
C19 0.116(7) 0.107(7) 0.161(13) 0.009(8) -0.054(8) -0.016(6)
C20 0.070(5) 0.135(7) 0.096(6) 0.009(5) 0.009(4) 0.032(4)
C21 0.070(5) 0.135(7) 0.096(6) 0.009(5) 0.009(4) 0.032(4)
C22 0.070(5) 0.135(7) 0.096(6) 0.009(5) 0.009(4) 0.032(4)
C23 0.070(5) 0.135(7) 0.096(6) 0.009(5) 0.009(4) 0.032(4)
C24 0.065(7) 0.043(5) 0.089(9) 0.023(5) 0.002(6) -0.002(5)
C25 0.119(12) 0.139(15) 0.096(12) 0.065(11) -0.046(10) -0.024(11)
C26 0.252(19) 0.024(5) 0.102(11) 0.021(6) 0.007(12) -0.024(9)
C27 0.154(14) 0.100(11) 0.085(11) 0.047(9) 0.028(10) 0.027(11)
C28 0.080(6) 0.122(8) 0.173(11) 0.028(7) -0.040(6) -0.015(5)
C29 0.080(6) 0.122(8) 0.173(11) 0.028(7) -0.040(6) -0.015(5)
C30 0.080(6) 0.122(8) 0.173(11) 0.028(7) -0.040(6) -0.015(5)

loop_
_atom_type_symbol
_atom_type_description
_atom_type_scat_dispersion_real
_atom_type_scat_dispersion_imag
_atom_type_scat_source
C C 0.0033 0.0016 'International Tables Vol C Tables 4.2.6.8 and 6.1.1.4'
H H 0.0000 0.0000 'International Tables Vol C Tables 4.2.6.8 and 6.1.1.4'
N N 0.0061 0.0033 'International Tables Vol C Tables 4.2.6.8 and 6.1.1.4'
O O 0.0106 0.0060 'International Tables Vol C Tables 4.2.6.8 and 6.1.1.4'
Yb Yb -0.3850 5.5486 'International Tables Vol C Tables 4.2.6.8 and 6.1.1.4'
Si Si 0.0817 0.0704 'International Tables Vol C Tables 4.2.6.8 and 6.1.1.4'

loop_
_geom_angle_atom_site_label_1
_geom_angle_atom_site_label_2
_geom_angle_atom_site_label_3
_geom_angle
_geom_angle_site_symmetry_1
_geom_angle_site_symmetry_3
O1 Yb1 O1 150.8(3) 6 .
O1 Yb1 N2 104.60(15) 6 .
O1 Yb1 N2 104.60(15) . .
O1 Yb1 N1 77.5(2) 6 6
O1 Yb1 N1 87.0(2) . 6
N2 Yb1 N1 122.35(17) . 6
O1 Yb1 N1 87.0(2) 6 .
O1 Yb1 N1 77.5(2) . .
N2 Yb1 N1 122.35(17) . .
N1 Yb1 N1 115.3(3) 6 .
O1 Yb1 Si1 123.04(16) 6 .
O1 Yb1 Si1 84.85(16) . .
N2 Yb1 Si1 25.41(7) . .
N1 Yb1 Si1 138.04(19) 6 .
N1 Yb1 Si1 102.89(19) . .
O1 Yb1 Si1 84.85(16) 6 6
O1 Yb1 Si1 123.04(16) . 6
N2 Yb1 Si1 25.41(7) . 6
N1 Yb1 Si1 102.89(19) 6 6
N1 Yb1 Si1 138.04(19) . 6
Si1 Yb1 Si1 50.82(15) . 6
N2 Si1 C29 115.0(6) . .
N2 Si1 C28 110.4(6) . .
C29 Si1 C28 108.2(9) . .
N2 Si1 C30 113.3(6) . .
C29 Si1 C30 102.6(7) . .
C28 Si1 C30 106.8(7) . .
N2 Si1 Yb1 32.4(3) . .
C29 Si1 Yb1 131.8(5) . .
C28 Si1 Yb1 78.2(5) . .
C30 Si1 Yb1 121.7(6) . .
C1 O1 Yb1 143.0(5) . .
C7 N1 C8 112.6(7) . .
C7 N1 Yb1 124.1(6) . .
C8 N1 Yb1 123.1(5) . .
Si1 N2 Si1 115.7(7) . 6
Si1 N2 Yb1 122.2(3) . .
Si1 N2 Yb1 122.2(3) 6 .
O1 C1 C2 123.2(8) . .
O1 C1 C6 118.0(7) . .
C2 C1 C6 118.8(8) . .
C3 C2 C1 117.8(9) . .
C3 C2 C20 118.0(9) . .
C1 C2 C20 124.1(10) . .
C4 C3 C2 125.7(9) . .
C4 C3 H3 117.2 . .
C2 C3 H3 117.2 . .
C3 C4 C5 115.3(9) . .
C3 C4 C24 122.5(8) . .
C5 C4 C24 122.1(9) . .
C4 C5 C6 122.2(9) . .
C4 C5 H5 118.9 . .
C6 C5 H5 118.9 . .
C5 C6 C7 116.0(9) . .
C5 C6 C1 120.1(8) . .
C7 C6 C1 123.8(8) . .
N1 C7 C6 132.3(9) . .
N1 C7 H7 113.9 . .
C6 C7 H7 113.9 . .
C13 C8 C9 122.8(9) . .
C13 C8 N1 119.0(8) . .
C9 C8 N1 118.0(8) . .
C8 C9 C10 117.7(10) . .
C8 C9 C14 123.3(8) . .
C10 C9 C14 119.0(9) . .
C11 C10 C9 120.6(10) . .
C11 C10 H10 119.7 . .
C9 C10 H10 119.7 . .
C12 C11 C10 118.6(10) . .
C12 C11 H11 120.7 . .
C10 C11 H11 120.7 . .
C11 C12 C13 123.6(11) . .
C11 C12 H12 118.2 . .
C13 C12 H12 118.2 . .
C8 C13 C12 116.6(10) . .
C8 C13 C17 121.9(12) . .
C12 C13 C17 121.4(12) . .
C9 C14 C16 113.3(9) . .
C9 C14 C15 110.1(11) . .
C16 C14 C15 108.5(9) . .
C9 C14 H14 108.3 . .
C16 C14 H14 108.3 . .
C15 C14 H14 108.3 . .
C14 C15 H15A 109.5 . .
C14 C15 H15B 109.5 . .
H15A C15 H15B 109.5 . .
C14 C15 H15C 109.5 . .
H15A C15 H15C 109.5 . .
H15B C15 H15C 109.5 . .
C14 C16 H16A 109.5 . .
C14 C16 H16B 109.5 . .
H16A C16 H16B 109.5 . .
C14 C16 H16C 109.5 . .
H16A C16 H16C 109.5 . .
H16B C16 H16C 109.5 . .
C19 C17 C18 109.7(16) . .
C19 C17 C13 115.3(14) . .
C18 C17 C13 109.9(16) . .
C19 C17 H17 107.2 . .
C18 C17 H17 107.2 . .
C13 C17 H17 107.2 . .
C17 C18 H18A 109.5 . .
C17 C18 H18B 109.5 . .
H18A C18 H18B 109.5 . .
C17 C18 H18C 109.5 . .
H18A C18 H18C 109.5 . .
H18B C18 H18C 109.5 . .
C17 C19 H19A 109.5 . .
C17 C19 H19B 109.5 . .
H19A C19 H19B 109.5 . .
C17 C19 H19C 109.5 . .
H19A C19 H19C 109.5 . .
H19B C19 H19C 109.5 . .
C21 C20 C22 104.8(12) . .
C21 C20 C23 112.8(14) . .
C22 C20 C23 107.8(14) . .
C21 C20 C2 114.3(13) . .
C22 C20 C2 110.2(12) . .
C23 C20 C2 106.8(11) . .
C20 C21 H21A 109.5 . .
C20 C21 H21B 109.5 . .
H21A C21 H21B 109.5 . .
C20 C21 H21C 109.5 . .
H21A C21 H21C 109.5 . .
H21B C21 H21C 109.5 . .
C20 C22 H22A 109.5 . .
C20 C22 H22B 109.5 . .
H22A C22 H22B 109.5 . .
C20 C22 H22C 109.5 . .
H22A C22 H22C 109.5 . .
H22B C22 H22C 109.5 . .
C20 C23 H23A 109.5 . .
C20 C23 H23B 109.5 . .
H23A C23 H23B 109.5 . .
C20 C23 H23C 109.5 . .
H23A C23 H23C 109.5 . .
H23B C23 H23C 109.5 . .
C27 C24 C26 109.0(12) . .
C27 C24 C25 106.9(14) . .
C26 C24 C25 109.7(12) . .
C27 C24 C4 113.1(9) . .
C26 C24 C4 107.5(10) . .
C25 C24 C4 110.6(9) . .
C24 C25 H25A 109.5 . .
C24 C25 H25B 109.5 . .
H25A C25 H25B 109.5 . .
C24 C25 H25C 109.5 . .
H25A C25 H25C 109.5 . .
H25B C25 H25C 109.5 . .
C24 C26 H26A 109.5 . .
C24 C26 H26B 109.5 . .
H26A C26 H26B 109.5 . .
C24 C26 H26C 109.5 . .
H26A C26 H26C 109.5 . .
H26B C26 H26C 109.5 . .
C24 C27 H27A 109.5 . .
C24 C27 H27B 109.5 . .
H27A C27 H27B 109.5 . .
C24 C27 H27C 109.5 . .
H27A C27 H27C 109.5 . .
H27B C27 H27C 109.5 . .
Si1 C28 H28A 109.5 . .
Si1 C28 H28B 109.5 . .
H28A C28 H28B 109.5 . .
Si1 C28 H28C 109.5 . .
H28A C28 H28C 109.5 . .
H28B C28 H28C 109.5 . .
Si1 C29 H29A 109.5 . .
Si1 C29 H29B 109.5 . .
H29A C29 H29B 109.5 . .
Si1 C29 H29C 109.5 . .
H29A C29 H29C 109.5 . .
H29B C29 H29C 109.5 . .
Si1 C30 H30A 109.5 . .
Si1 C30 H30B 109.5 . .
H30A C30 H30B 109.5 . .
Si1 C30 H30C 109.5 . .
H30A C30 H30C 109.5 . .
H30B C30 H30C 109.5 . .

loop_
_geom_bond_atom_site_label_1
_geom_bond_atom_site_label_2
_geom_bond_distance
_geom_bond_site_symmetry_2
Yb1 O1 2.110(6) 6
Yb1 O1 2.110(6) .
Yb1 N2 2.189(11) .
Yb1 N1 2.414(8) 6
Yb1 N1 2.414(8) .
Yb1 Si1 3.455(3) .
Yb1 Si1 3.455(3) 6
Si1 N2 1.751(7) .
Si1 C29 1.852(16) .
Si1 C28 1.859(18) .
Si1 C30 1.887(16) .
O1 C1 1.347(10) .
N1 C7 1.283(11) .
N1 C8 1.474(11) .
N2 Si1 1.751(7) 6
C1 C2 1.400(11) .
C1 C6 1.427(12) .
C2 C3 1.391(14) .
C2 C20 1.585(17) .
C3 C4 1.391(15) .
C3 H3 0.9400 .
C4 C5 1.396(12) .
C4 C24 1.557(14) .
C5 C6 1.397(12) .
C5 H5 0.9400 .
C6 C7 1.427(12) .
C7 H7 0.9400 .
C8 C13 1.366(13) .
C8 C9 1.407(13) .
C9 C10 1.419(12) .
C9 C14 1.506(14) .
C10 C11 1.389(15) .
C10 H10 0.9400 .
C11 C12 1.362(15) .
C11 H11 0.9400 .
C12 C13 1.413(13) .
C12 H12 0.9400 .
C13 C17 1.493(18) .
C14 C16 1.541(16) .
C14 C15 1.579(17) .
C14 H14 0.9900 .
C15 H15A 0.9700 .
C15 H15B 0.9700 .
C15 H15C 0.9700 .
C16 H16A 0.9700 .
C16 H16B 0.9700 .
C16 H16C 0.9700 .
C17 C19 1.46(2) .
C17 C18 1.46(2) .
C17 H17 0.9900 .
C18 H18A 0.9700 .
C18 H18B 0.9700 .
C18 H18C 0.9700 .
C19 H19A 0.9700 .
C19 H19B 0.9700 .
C19 H19C 0.9700 .
C20 C21 1.466(18) .
C20 C22 1.49(2) .
C20 C23 1.53(2) .
C21 H21A 0.9700 .
C21 H21B 0.9700 .
C21 H21C 0.9700 .
C22 H22A 0.9700 .
C22 H22B 0.9700 .
C22 H22C 0.9700 .
C23 H23A 0.9700 .
C23 H23B 0.9700 .
C23 H23C 0.9700 .
C24 C27 1.478(17) .
C24 C26 1.508(15) .
C24 C25 1.529(17) .
C25 H25A 0.9700 .
C25 H25B 0.9700 .
C25 H25C 0.9700 .
C26 H26A 0.9700 .
C26 H26B 0.9700 .
C26 H26C 0.9700 .
C27 H27A 0.9700 .
C27 H27B 0.9700 .
C27 H27C 0.9700 .
C28 H28A 0.9700 .
C28 H28B 0.9700 .
C28 H28C 0.9700 .
C29 H29A 0.9700 .
C29 H29B 0.9700 .
C29 H29C 0.9700 .
C30 H30A 0.9700 .
C30 H30B 0.9700 .
C30 H30C 0.9700 .

loop_
_geom_torsion_atom_site_label_1
_geom_torsion_atom_site_label_2
_geom_torsion_atom_site_label_3
_geom_torsion_atom_site_label_4
_geom_torsion
_geom_torsion_site_symmetry_1
_geom_torsion_site_symmetry_4
O1 Yb1 Si1 N2 -48.1(3) 6 .
O1 Yb1 Si1 N2 141.2(2) . .
N1 Yb1 Si1 N2 61.6(3) 6 .
N1 Yb1 Si1 N2 -142.9(2) . .
Si1 Yb1 Si1 N2 0.0 6 .
O1 Yb1 Si1 C29 21.4(9) 6 .
O1 Yb1 Si1 C29 -149.3(9) . .
N2 Yb1 Si1 C29 69.5(8) . .
N1 Yb1 Si1 C29 131.1(9) 6 .
N1 Yb1 Si1 C29 -73.4(9) . .
Si1 Yb1 Si1 C29 69.5(8) 6 .
O1 Yb1 Si1 C28 125.4(6) 6 .
O1 Yb1 Si1 C28 -45.3(6) . .
N2 Yb1 Si1 C28 173.4(7) . .
N1 Yb1 Si1 C28 -125.0(7) 6 .
N1 Yb1 Si1 C28 30.5(6) . .
Si1 Yb1 Si1 C28 173.4(7) 6 .
O1 Yb1 Si1 C30 -132.0(7) 6 .
O1 Yb1 Si1 C30 57.2(7) . .
N2 Yb1 Si1 C30 -84.0(7) . .
N1 Yb1 Si1 C30 -22.4(7) 6 .
N1 Yb1 Si1 C30 133.1(6) . .
Si1 Yb1 Si1 C30 -84.0(7) 6 .
O1 Yb1 O1 C1 -72.4(8) 6 .
N2 Yb1 O1 C1 107.6(8) . .
N1 Yb1 O1 C1 -129.7(9) 6 .
N1 Yb1 O1 C1 -13.0(8) . .
Si1 Yb1 O1 C1 91.5(8) . .
Si1 Yb1 O1 C1 126.9(8) 6 .
O1 Yb1 N1 C7 156.5(7) 6 .
O1 Yb1 N1 C7 1.4(7) . .
N2 Yb1 N1 C7 -98.1(7) . .
N1 Yb1 N1 C7 81.9(7) 6 .
Si1 Yb1 N1 C7 -80.2(7) . .
Si1 Yb1 N1 C7 -124.6(7) 6 .
O1 Yb1 N1 C8 -18.8(6) 6 .
O1 Yb1 N1 C8 -173.9(7) . .
N2 Yb1 N1 C8 86.6(6) . .
N1 Yb1 N1 C8 -93.4(6) 6 .
Si1 Yb1 N1 C8 104.5(6) . .
Si1 Yb1 N1 C8 60.1(7) 6 .
C29 Si1 N2 Si1 50.4(6) . 6
C28 Si1 N2 Si1 173.1(7) . 6
C30 Si1 N2 Si1 -67.2(6) . 6
Yb1 Si1 N2 Si1 180.0 . 6
C29 Si1 N2 Yb1 -129.6(6) . .
C28 Si1 N2 Yb1 -6.9(7) . .
C30 Si1 N2 Yb1 112.8(6) . .
O1 Yb1 N2 Si1 139.9(2) 6 .
O1 Yb1 N2 Si1 -40.1(2) . .
N1 Yb1 N2 Si1 -135.9(3) 6 .
N1 Yb1 N2 Si1 44.1(3) . .
Si1 Yb1 N2 Si1 180.0 6 .
O1 Yb1 N2 Si1 -40.1(2) 6 6
O1 Yb1 N2 Si1 139.9(2) . 6
N1 Yb1 N2 Si1 44.1(3) 6 6
N1 Yb1 N2 Si1 -135.9(3) . 6
Si1 Yb1 N2 Si1 180.0 . 6
Yb1 O1 C1 C2 -164.5(6) . .
Yb1 O1 C1 C6 16.2(13) . .
O1 C1 C2 C3 -175.4(8) . .
C6 C1 C2 C3 3.8(13) . .
O1 C1 C2 C20 0.1(15) . .
C6 C1 C2 C20 179.4(10) . .
C1 C2 C3 C4 -3.4(15) . .
C20 C2 C3 C4 -179.3(11) . .
C2 C3 C4 C5 0.4(15) . .
C2 C3 C4 C24 177.6(9) . .
C3 C4 C5 C6 2.3(14) . .
C24 C4 C5 C6 -175.0(9) . .
C4 C5 C6 C7 -179.4(9) . .
C4 C5 C6 C1 -1.7(15) . .
O1 C1 C6 C5 177.8(8) . .
C2 C1 C6 C5 -1.4(13) . .
O1 C1 C6 C7 -4.7(13) . .
C2 C1 C6 C7 176.0(8) . .
C8 N1 C7 C6 -179.6(9) . .
Yb1 N1 C7 C6 4.7(14) . .
C5 C6 C7 N1 173.2(10) . .
C1 C6 C7 N1 -4.3(16) . .
C7 N1 C8 C13 94.5(11) . .
Yb1 N1 C8 C13 -89.7(10) . .
C7 N1 C8 C9 -80.7(11) . .
Yb1 N1 C8 C9 95.1(9) . .
C13 C8 C9 C10 -1.7(15) . .
N1 C8 C9 C10 173.2(9) . .
C13 C8 C9 C14 177.6(11) . .
N1 C8 C9 C14 -7.4(15) . .
C8 C9 C10 C11 0.6(17) . .
C14 C9 C10 C11 -178.8(11) . .
C9 C10 C11 C12 0.5(19) . .
C10 C11 C12 C13 -0.5(19) . .
C9 C8 C13 C12 1.7(16) . .
N1 C8 C13 C12 -173.2(9) . .
C9 C8 C13 C17 -174.4(12) . .
N1 C8 C13 C17 10.7(17) . .
C11 C12 C13 C8 -0.5(18) . .
C11 C12 C13 C17 175.5(14) . .
C8 C9 C14 C16 -129.9(10) . .
C10 C9 C14 C16 49.4(14) . .
C8 C9 C14 C15 108.4(12) . .
C10 C9 C14 C15 -72.3(13) . .
C8 C13 C17 C19 127.9(18) . .
C12 C13 C17 C19 -48(2) . .
C8 C13 C17 C18 -107.5(17) . .
C12 C13 C17 C18 76.6(18) . .
C3 C2 C20 C21 -16.0(18) . .
C1 C2 C20 C21 168.5(12) . .
C3 C2 C20 C22 -133.7(11) . .
C1 C2 C20 C22 50.8(16) . .
C3 C2 C20 C23 109.5(13) . .
C1 C2 C20 C23 -66.1(15) . .
C3 C4 C24 C27 169.0(12) . .
C5 C4 C24 C27 -13.9(16) . .
C3 C4 C24 C26 -70.6(14) . .
C5 C4 C24 C26 106.5(13) . .
C3 C4 C24 C25 49.1(16) . .
C5 C4 C24 C25 -133.8(12) . .
